data_7240268
loop_
_publ_author_name
'Filatov, Vadim'
'Kukushkin, Maksim'
'Kuznetsova, Juliana'
'Skvortsov, Dmitry'
'Tafeenko, Viktor'
'Zyk, Nikolay'
'Majouga, Alexander'
'Beloglazkina, Elena'

_publ_section_title
;
 Synthesis of
 1,3-diaryl-spiro[azetidine-2,3&#x2032;-indoline]-2&#x2032;,4-diones via
 the Staudinger reaction: cis- or trans-diastereoselectivity with
 different addition modes
;
_journal_issue 24
_journal_name_full 'RSC Advances'
_journal_page_first 14122
_journal_page_last 14133
_journal_paper_doi 10.1039/D0RA02374D
_journal_volume 10
_journal_year 2020
_chemical_absolute_configuration ad
_chemical_formula_moiety 'C22 H14 Cl F N2 O2'
_chemical_formula_sum 'C22 H14 Cl F N2 O2'
_chemical_formula_weight 392.80
_space_group_crystal_system tetragonal
_space_group_IT_number 76
_space_group_name_Hall 'P 4w'
_space_group_name_H-M_alt 'P 41'
_atom_sites_solution_hydrogens geom
_audit_creation_method SHELXL-2016/6
_audit_update_record
;
2019-11-04 deposited with the CCDC.	2020-03-31 downloaded from the CCDC.
;
_cell_angle_alpha 90
_cell_angle_beta 90
_cell_angle_gamma 90
_cell_formula_units_Z 8
_cell_length_a 11.7246(2)
_cell_length_b 11.7246(2)
_cell_length_c 27.1515(4)
_cell_measurement_reflns_used 15801
_cell_measurement_temperature 295(2)
_cell_measurement_theta_max 72.2
_cell_measurement_theta_min 23.1
_cell_volume 3732.41(11)
_computing_structure_refinement 'SHELXL-2016/6 (Sheldrick, 2016)'
_diffrn_ambient_temperature 295
_diffrn_detector Pilatus100K
_diffrn_detector_area_resol_mean 5.81
_diffrn_detector_type STOE
_diffrn_measured_fraction_theta_full 0.862
_diffrn_measured_fraction_theta_max 0.870
_diffrn_measurement_device_type STOE
_diffrn_measurement_method 'rotation method'
_diffrn_radiation_collimation 'focusing mirrors'
_diffrn_radiation_monochromator none
_diffrn_radiation_polarisn_norm 0
_diffrn_radiation_type 'Cu K\a'
_diffrn_radiation_wavelength 1.54186
_diffrn_reflns_av_R_equivalents 0.0642
_diffrn_reflns_av_unetI/netI 0.0569
_diffrn_reflns_Laue_measured_fraction_full 0.982
_diffrn_reflns_Laue_measured_fraction_max 0.980
_diffrn_reflns_limit_h_max 8
_diffrn_reflns_limit_h_min -14
_diffrn_reflns_limit_k_max 14
_diffrn_reflns_limit_k_min -13
_diffrn_reflns_limit_l_max 33
_diffrn_reflns_limit_l_min -32
_diffrn_reflns_number 17893
_diffrn_reflns_point_group_measured_fraction_full 0.984
_diffrn_reflns_point_group_measured_fraction_max 0.984
_diffrn_reflns_theta_full 67.686
_diffrn_reflns_theta_max 72.854
_diffrn_reflns_theta_min 28.260
_diffrn_source 'Cu GeniX 3D'
_diffrn_source_current 0.600
_diffrn_source_power 0.030
_diffrn_source_voltage 50
_exptl_absorpt_coefficient_mu 2.075
_exptl_absorpt_correction_T_max 0.617
_exptl_absorpt_correction_T_min 0.571
_exptl_absorpt_correction_type multi-scan
_exptl_absorpt_process_details
;
[c.f. r.h. blessing, acta cryst. (1995), a51, 33-38]
;
_exptl_crystal_colour colorless
_exptl_crystal_density_diffrn 1.398
_exptl_crystal_description block
_exptl_crystal_F_000 1616
_exptl_crystal_size_max .21
_exptl_crystal_size_mid .18
_exptl_crystal_size_min .14
_refine_diff_density_max 0.205
_refine_diff_density_min -0.176
_refine_diff_density_rms 0.031
_refine_ls_abs_structure_details
;
 Classical Flack method preferred over Parsons because s.u. lower.
;
_refine_ls_abs_structure_Flack 0.00(3)
_refine_ls_extinction_coef 0.027(6)
_refine_ls_extinction_expression Fc^*^=kFc[1+0.001xFc^2^\l^3^/sin(2\q)]^-1/4^
_refine_ls_extinction_method 'SHELXL-2016/6 (Sheldrick 2016)'
_refine_ls_goodness_of_fit_ref 1.091
_refine_ls_hydrogen_treatment constr
_refine_ls_matrix_type full
_refine_ls_number_parameters 506
_refine_ls_number_reflns 6307
_refine_ls_number_restraints 1
_refine_ls_restrained_S_all 1.091
_refine_ls_R_factor_all 0.0685
_refine_ls_R_factor_gt 0.0621
_refine_ls_shift/su_max 0.000
_refine_ls_shift/su_mean 0.000
_refine_ls_structure_factor_coef Fsqd
_refine_ls_weighting_details 'w=1/[\s^2^(Fo^2^)+(0.1179P)^2^+0.1042P] where P=(Fo^2^+2Fc^2^)/3'
_refine_ls_weighting_scheme calc
_refine_ls_wR_factor_gt 0.1663
_refine_ls_wR_factor_ref 0.1728
_reflns_Friedel_coverage 0.904
_reflns_Friedel_fraction_full 0.831
_reflns_Friedel_fraction_max 0.822
_reflns_number_gt 5501
_reflns_number_total 6307
_reflns_threshold_expression 'I > 2\s(I)'
_cod_data_source_file d0ra02374d2.cif
_cod_data_source_block fve762
_cod_depositor_comments 'Adding full bibliography for 7240267--7240271.cif.'
_cod_original_cell_volume 3732.41(14)
_cod_database_code 7240268
_shelx_shelxl_version_number 2016/6
_shelx_space_group_comment
;
The symmetry employed for this shelxl refinement is uniquely defined
by the following loop, which should always be used as a source of
symmetry information in preference to the above space-group names.
They are only intended as comments.
;

loop_
_space_group_symop_operation_xyz
'x, y, z'
'-x, -y, z+1/2'
'-y, x, z+1/4'
'y, -x, z+3/4'

loop_
_atom_site_label
_atom_site_type_symbol
_atom_site_fract_x
_atom_site_fract_y
_atom_site_fract_z
_atom_site_U_iso_or_equiv
_atom_site_adp_type
_atom_site_occupancy
_atom_site_site_symmetry_order
_atom_site_calc_flag
_atom_site_refinement_flags_posn
_atom_site_refinement_flags_adp
_atom_site_refinement_flags_occupancy
_atom_site_disorder_assembly
_atom_site_disorder_group
Cl1A Cl -0.48448(11) 0.19075(14) 0.50230(6) 0.0668(5) Uani 1 1 d . . . . .
O1A O 0.0487(4) -0.0880(4) 0.5239(2) 0.0732(13) Uani 1 1 d . . . . .
O2A O 0.2579(3) 0.2436(3) 0.52194(14) 0.0529(8) Uani 1 1 d . . . . .
N1A N 0.1740(4) 0.3423(3) 0.45835(16) 0.0480(9) Uani 1 1 d . . . . .
H1A H 0.207638 0.406864 0.462256 0.058 Uiso 1 1 calc R U . . .
N2A N 0.1433(4) 0.0403(3) 0.47093(16) 0.0483(9) Uani 1 1 d . . . . .
F1A F 0.4443(7) -0.1878(7) 0.3517(3) 0.124(2) Uani 1 1 d . . . . .
C2A C 0.1914(4) 0.2506(4) 0.48784(17) 0.0425(9) Uani 1 1 d . . . . .
C3A C 0.1060(4) 0.1589(4) 0.47080(17) 0.0427(9) Uani 1 1 d . . . . .
C4A C -0.0166(5) 0.1637(5) 0.3904(2) 0.0536(11) Uani 1 1 d . . . . .
H4A H -0.040662 0.088230 0.392419 0.064 Uiso 1 1 calc R U . . .
C5A C -0.0532(6) 0.2334(6) 0.3523(2) 0.0614(13) Uani 1 1 d . . . . .
H5A H -0.102874 0.204529 0.328692 0.074 Uiso 1 1 calc R U . . .
C6A C -0.0169(6) 0.3452(5) 0.3491(2) 0.0606(13) Uani 1 1 d . . . . .
H6A H -0.043711 0.391121 0.323719 0.073 Uiso 1 1 calc R U . . .
C7A C 0.0593(5) 0.3900(4) 0.3833(2) 0.0547(11) Uani 1 1 d . . . . .
H7A H 0.085117 0.464813 0.380840 0.066 Uiso 1 1 calc R U . . .
C8A C 0.0948(4) 0.3202(4) 0.42073(18) 0.0446(10) Uani 1 1 d . . . . .
C9A C 0.0561(4) 0.2084(4) 0.42514(17) 0.0432(9) Uani 1 1 d . . . . .
C10A C 0.0221(4) 0.1241(4) 0.51524(18) 0.0489(10) Uani 1 1 d . . . . .
H10A H 0.049106 0.155356 0.546629 0.059 Uiso 1 1 calc R U . . .
C11A C 0.0685(4) 0.0040(4) 0.5068(2) 0.0512(11) Uani 1 1 d . . . . .
C12A C 0.2203(5) -0.0175(4) 0.4400(2) 0.0532(11) Uani 1 1 d . . . . .
C13A C 0.2176(6) -0.1357(5) 0.4382(3) 0.0702(17) Uani 1 1 d . . . . .
H13A H 0.165744 -0.176440 0.457278 0.084 Uiso 1 1 calc R U . . .
C14A C 0.2934(8) -0.1919(7) 0.4078(4) 0.085(2) Uani 1 1 d . . . . .
H14A H 0.292997 -0.271118 0.406217 0.102 Uiso 1 1 calc R U . . .
C15A C 0.3682(8) -0.1314(8) 0.3802(3) 0.083(2) Uani 1 1 d . . . . .
C16A C 0.3742(7) -0.0131(7) 0.3812(3) 0.0757(18) Uani 1 1 d . . . . .
H16A H 0.427177 0.026658 0.362373 0.091 Uiso 1 1 calc R U . . .
C17A C 0.2977(6) 0.0431(5) 0.4117(2) 0.0625(14) Uani 1 1 d . . . . .
H17A H 0.298278 0.122350 0.413106 0.075 Uiso 1 1 calc R U . . .
C18A C -0.1032(4) 0.1421(4) 0.50921(17) 0.0471(10) Uani 1 1 d . . . . .
C19A C -0.1717(4) 0.0659(5) 0.48389(19) 0.0509(11) Uani 1 1 d . . . . .
H19A H -0.138644 0.002531 0.469058 0.061 Uiso 1 1 calc R U . . .
C20A C -0.2888(4) 0.0821(5) 0.4801(2) 0.0535(11) Uani 1 1 d . . . . .
H20A H -0.333689 0.030654 0.462707 0.064 Uiso 1 1 calc R U . . .
C21A C -0.3370(4) 0.1753(5) 0.50266(19) 0.0510(10) Uani 1 1 d . . . . .
C22A C -0.2713(6) 0.2531(6) 0.5274(3) 0.0660(15) Uani 1 1 d . . . . .
H22A H -0.304751 0.316520 0.542034 0.079 Uiso 1 1 calc R U . . .
C23A C -0.1545(5) 0.2364(5) 0.5303(2) 0.0607(13) Uani 1 1 d . . . . .
H23A H -0.109722 0.289634 0.546806 0.073 Uiso 1 1 calc R U . . .
Cl1B Cl 1.05351(14) 0.59034(19) 0.48935(12) 0.1073(9) Uani 1 1 d . . . . .
O1B O 0.5227(3) 0.8792(4) 0.47206(17) 0.0623(10) Uani 1 1 d . . . . .
O2B O 0.3123(3) 0.5439(3) 0.47642(13) 0.0489(8) Uani 1 1 d . . . . .
F1B F 0.1341(4) 0.9538(5) 0.6520(2) 0.0930(14) Uani 1 1 d . . . . .
N1B N 0.4003(3) 0.4479(3) 0.53971(16) 0.0470(9) Uani 1 1 d . . . . .
H1B H 0.363063 0.384813 0.538093 0.056 Uiso 1 1 calc R U . . .
N2B N 0.4342(4) 0.7463(3) 0.52417(14) 0.0448(8) Uani 1 1 d . . . . .
C2B C 0.3831(4) 0.5375(4) 0.50930(16) 0.0400(9) Uani 1 1 d . . . . .
C3B C 0.4723(4) 0.6284(4) 0.52201(16) 0.0408(9) Uani 1 1 d . . . . .
C4B C 0.6156(5) 0.6206(5) 0.59621(18) 0.0509(11) Uani 1 1 d . . . . .
H4B H 0.644626 0.693472 0.591158 0.061 Uiso 1 1 calc R U . . .
C5B C 0.6570(5) 0.5531(6) 0.63381(19) 0.0586(13) Uani 1 1 d . . . . .
H5B H 0.714823 0.580262 0.654094 0.070 Uiso 1 1 calc R U . . .
C6B C 0.6126(6) 0.4446(6) 0.6415(2) 0.0621(14) Uani 1 1 d . . . . .
H6B H 0.641392 0.399828 0.666886 0.075 Uiso 1 1 calc R U . . .
C7B C 0.5262(5) 0.4021(5) 0.6119(2) 0.0571(12) Uani 1 1 d . . . . .
H7B H 0.495988 0.329793 0.617323 0.069 Uiso 1 1 calc R U . . .
C8B C 0.4862(4) 0.4702(4) 0.57415(17) 0.0430(9) Uani 1 1 d . . . . .
C9B C 0.5309(4) 0.5785(4) 0.56635(15) 0.0421(9) Uani 1 1 d . . . . .
C10B C 0.5486(4) 0.6651(4) 0.47602(17) 0.0448(9) Uani 1 1 d . . . . .
H10B H 0.516918 0.635640 0.445127 0.054 Uiso 1 1 calc R U . . .
C11B C 0.5037(4) 0.7856(4) 0.48716(17) 0.0466(10) Uani 1 1 d . . . . .
C12B C 0.3577(4) 0.7994(4) 0.55686(17) 0.0457(10) Uani 1 1 d . . . . .
C13B C 0.3505(5) 0.9182(4) 0.5586(2) 0.0533(11) Uani 1 1 d . . . . .
H13B H 0.395573 0.962294 0.537868 0.064 Uiso 1 1 calc R U . . .
C14B C 0.2765(6) 0.9704(6) 0.5912(3) 0.0658(15) Uani 1 1 d . . . . .
H14B H 0.272345 1.049517 0.593120 0.079 Uiso 1 1 calc R U . . .
C15B C 0.2091(5) 0.9032(6) 0.6207(2) 0.0661(15) Uani 1 1 d . . . . .
C16B C 0.2139(6) 0.7868(6) 0.6194(2) 0.0651(14) Uani 1 1 d . . . . .
H16B H 0.167221 0.743393 0.639804 0.078 Uiso 1 1 calc R U . . .
C17B C 0.2892(5) 0.7345(5) 0.5875(2) 0.0546(11) Uani 1 1 d . . . . .
H17B H 0.293779 0.655385 0.586489 0.066 Uiso 1 1 calc R U . . .
C18B C 0.6748(4) 0.6471(4) 0.47845(15) 0.0435(9) Uani 1 1 d . . . . .
C19B C 0.7466(4) 0.7306(4) 0.49675(19) 0.0496(10) Uani 1 1 d . . . . .
H19B H 0.716128 0.800229 0.506635 0.060 Uiso 1 1 calc R U . . .
C20B C 0.8631(4) 0.7124(5) 0.5006(2) 0.0562(12) Uani 1 1 d . . . . .
H20B H 0.910853 0.768515 0.513273 0.067 Uiso 1 1 calc R U . . .
C21B C 0.9063(5) 0.6102(5) 0.4854(3) 0.0629(14) Uani 1 1 d . . . . .
C22B C 0.8380(6) 0.5258(5) 0.4667(3) 0.0739(18) Uani 1 1 d . . . . .
H22B H 0.869340 0.456849 0.456529 0.089 Uiso 1 1 calc R U . . .
C23B C 0.7223(5) 0.5445(5) 0.4633(3) 0.0622(14) Uani 1 1 d . . . . .
H23B H 0.675416 0.487640 0.450747 0.075 Uiso 1 1 calc R U . . .

loop_
_atom_site_aniso_label
_atom_site_aniso_U_11
_atom_site_aniso_U_22
_atom_site_aniso_U_33
_atom_site_aniso_U_23
_atom_site_aniso_U_13
_atom_site_aniso_U_12
Cl1A 0.0422(7) 0.0710(9) 0.0872(9) 0.0105(7) 0.0031(6) 0.0027(6)
O1A 0.063(2) 0.059(2) 0.098(3) 0.033(2) -0.021(2) -0.0199(19)
O2A 0.0379(16) 0.0500(18) 0.071(2) -0.0015(15) -0.0105(15) -0.0076(13)
N1A 0.0425(19) 0.0373(18) 0.064(2) 0.0029(16) -0.0026(16) -0.0055(15)
N2A 0.050(2) 0.0349(18) 0.061(2) 0.0042(15) -0.0078(17) -0.0021(15)
F1A 0.117(4) 0.131(5) 0.124(4) -0.060(4) -0.008(3) 0.058(4)
C2A 0.0297(18) 0.041(2) 0.057(2) -0.0028(17) -0.0017(16) -0.0046(15)
C3A 0.038(2) 0.034(2) 0.056(2) 0.0001(17) -0.0036(17) -0.0029(16)
C4A 0.050(3) 0.047(3) 0.063(3) -0.001(2) -0.006(2) -0.008(2)
C5A 0.064(3) 0.067(3) 0.054(3) 0.003(2) -0.013(2) -0.004(3)
C6A 0.066(3) 0.058(3) 0.058(3) 0.014(2) -0.004(2) 0.006(2)
C7A 0.059(3) 0.040(2) 0.066(3) 0.010(2) 0.002(2) 0.002(2)
C8A 0.038(2) 0.038(2) 0.058(2) -0.0002(17) 0.0026(17) -0.0037(17)
C9A 0.043(2) 0.035(2) 0.051(2) -0.0017(17) 0.0017(17) -0.0015(17)
C10A 0.043(2) 0.050(2) 0.053(2) 0.0023(18) -0.0039(18) -0.0084(19)
C11A 0.042(2) 0.047(2) 0.064(3) 0.012(2) -0.016(2) -0.0117(19)
C12A 0.051(3) 0.045(2) 0.064(3) -0.004(2) -0.017(2) 0.006(2)
C13A 0.065(3) 0.042(3) 0.104(4) -0.008(3) -0.029(3) 0.006(2)
C14A 0.076(5) 0.054(3) 0.125(6) -0.033(4) -0.035(5) 0.018(3)
C15A 0.080(5) 0.078(5) 0.092(4) -0.033(4) -0.025(4) 0.039(4)
C16A 0.078(4) 0.084(4) 0.065(3) -0.003(3) 0.000(3) 0.030(3)
C17A 0.079(4) 0.047(3) 0.061(3) -0.001(2) -0.005(3) 0.014(3)
C18A 0.039(2) 0.051(2) 0.051(2) 0.0044(18) 0.0022(17) -0.0133(18)
C19A 0.043(2) 0.050(2) 0.059(3) -0.0076(19) 0.0011(19) -0.0079(19)
C20A 0.041(2) 0.056(3) 0.063(3) -0.002(2) -0.002(2) -0.009(2)
C21A 0.040(2) 0.054(3) 0.058(2) 0.009(2) 0.0010(19) -0.0059(19)
C22A 0.057(3) 0.056(3) 0.086(4) -0.014(3) 0.011(3) -0.002(2)
C23A 0.055(3) 0.056(3) 0.072(3) -0.014(2) 0.001(2) -0.014(2)
Cl1B 0.0438(8) 0.0858(12) 0.192(3) -0.0426(14) -0.0070(10) 0.0126(7)
O1B 0.0504(19) 0.054(2) 0.083(2) 0.0268(18) -0.0089(17) -0.0095(16)
O2B 0.0374(15) 0.0459(17) 0.0634(18) -0.0019(14) -0.0044(14) -0.0072(13)
F1B 0.077(3) 0.102(3) 0.100(3) -0.032(3) 0.013(2) 0.025(2)
N1B 0.0399(19) 0.0369(18) 0.064(2) 0.0048(16) 0.0031(16) -0.0058(14)
N2B 0.0452(19) 0.0379(18) 0.0514(18) 0.0009(14) 0.0008(15) -0.0055(15)
C2B 0.0338(19) 0.037(2) 0.049(2) -0.0043(16) 0.0046(16) -0.0033(15)
C3B 0.038(2) 0.037(2) 0.047(2) -0.0027(16) 0.0031(16) -0.0057(16)
C4B 0.049(2) 0.053(3) 0.051(2) 0.0020(19) -0.0020(19) -0.009(2)
C5B 0.055(3) 0.072(3) 0.048(2) 0.006(2) -0.006(2) -0.002(2)
C6B 0.062(3) 0.068(3) 0.056(3) 0.009(2) 0.000(2) 0.007(3)
C7B 0.061(3) 0.049(3) 0.062(3) 0.013(2) 0.008(2) 0.003(2)
C8B 0.041(2) 0.038(2) 0.050(2) 0.0015(16) 0.0076(16) -0.0031(17)
C9B 0.039(2) 0.042(2) 0.045(2) -0.0002(16) 0.0037(15) -0.0024(17)
C10B 0.040(2) 0.046(2) 0.048(2) 0.0013(17) 0.0001(17) -0.0086(17)
C11B 0.043(2) 0.045(2) 0.052(2) 0.0126(18) -0.0076(17) -0.0108(18)
C12B 0.043(2) 0.044(2) 0.050(2) -0.0019(17) -0.0047(17) 0.0021(18)
C13B 0.048(3) 0.039(2) 0.074(3) -0.002(2) -0.013(2) 0.0001(19)
C14B 0.055(3) 0.053(3) 0.090(4) -0.016(3) -0.012(3) 0.010(2)
C15B 0.053(3) 0.075(4) 0.070(3) -0.020(3) -0.007(2) 0.018(3)
C16B 0.059(3) 0.074(4) 0.063(3) -0.001(3) 0.009(2) 0.008(3)
C17B 0.058(3) 0.047(3) 0.059(3) 0.001(2) 0.008(2) 0.002(2)
C18B 0.037(2) 0.049(2) 0.044(2) -0.0062(17) 0.0056(16) -0.0105(17)
C19B 0.042(2) 0.044(2) 0.063(3) -0.0108(19) 0.002(2) -0.0035(18)
C20B 0.039(2) 0.055(3) 0.075(3) -0.011(2) -0.004(2) -0.009(2)
C21B 0.044(3) 0.058(3) 0.087(4) -0.014(3) 0.005(2) 0.000(2)
C22B 0.054(3) 0.048(3) 0.119(5) -0.020(3) 0.012(3) -0.003(2)
C23B 0.049(3) 0.048(3) 0.089(4) -0.019(3) 0.004(3) -0.009(2)

loop_
_atom_type_symbol
_atom_type_description
_atom_type_scat_dispersion_real
_atom_type_scat_dispersion_imag
_atom_type_scat_source
C C 0.0181 0.0091 'International Tables Vol C Tables 4.2.6.8 and 6.1.1.4'
H H 0.0000 0.0000 'International Tables Vol C Tables 4.2.6.8 and 6.1.1.4'
Cl Cl 0.3639 0.7018 'International Tables Vol C Tables 4.2.6.8 and 6.1.1.4'
F F 0.0727 0.0534 'International Tables Vol C Tables 4.2.6.8 and 6.1.1.4'
N N 0.0311 0.0180 'International Tables Vol C Tables 4.2.6.8 and 6.1.1.4'
O O 0.0492 0.0322 'International Tables Vol C Tables 4.2.6.8 and 6.1.1.4'

loop_
_geom_angle_atom_site_label_1
_geom_angle_atom_site_label_2
_geom_angle_atom_site_label_3
_geom_angle
_geom_angle_site_symmetry_1
_geom_angle_site_symmetry_3
_geom_angle_publ_flag
C2A N1A C8A 112.5(4) . . ?
C2A N1A H1A 123.8 . . ?
C8A N1A H1A 123.8 . . ?
C11A N2A C12A 132.9(4) . . ?
C11A N2A C3A 96.1(4) . . ?
C12A N2A C3A 130.6(4) . . ?
O2A C2A N1A 126.9(4) . . ?
O2A C2A C3A 126.8(4) . . ?
N1A C2A C3A 106.2(4) . . ?
N2A C3A C9A 119.5(4) . . ?
N2A C3A C2A 118.1(4) . . ?
C9A C3A C2A 103.5(4) . . ?
N2A C3A C10A 86.6(3) . . ?
C9A C3A C10A 118.9(4) . . ?
C2A C3A C10A 110.4(4) . . ?
C9A C4A C5A 118.6(5) . . ?
C9A C4A H4A 120.7 . . ?
C5A C4A H4A 120.7 . . ?
C6A C5A C4A 120.7(5) . . ?
C6A C5A H5A 119.6 . . ?
C4A C5A H5A 119.6 . . ?
C5A C6A C7A 121.0(5) . . ?
C5A C6A H6A 119.5 . . ?
C7A C6A H6A 119.5 . . ?
C8A C7A C6A 117.6(5) . . ?
C8A C7A H7A 121.2 . . ?
C6A C7A H7A 121.2 . . ?
C7A C8A C9A 121.8(5) . . ?
C7A C8A N1A 129.1(4) . . ?
C9A C8A N1A 109.1(4) . . ?
C4A C9A C8A 120.1(5) . . ?
C4A C9A C3A 131.7(4) . . ?
C8A C9A C3A 108.1(4) . . ?
C18A C10A C11A 117.6(4) . . ?
C18A C10A C3A 118.9(4) . . ?
C11A C10A C3A 84.4(4) . . ?
C18A C10A H10A 111.1 . . ?
C11A C10A H10A 111.1 . . ?
C3A C10A H10A 111.1 . . ?
O1A C11A N2A 132.6(6) . . ?
O1A C11A C10A 134.7(6) . . ?
N2A C11A C10A 92.7(4) . . ?
C17A C12A C13A 120.6(6) . . ?
C17A C12A N2A 120.3(5) . . ?
C13A C12A N2A 119.1(6) . . ?
C14A C13A C12A 118.8(8) . . ?
C14A C13A H13A 120.6 . . ?
C12A C13A H13A 120.6 . . ?
C15A C14A C13A 119.9(7) . . ?
C15A C14A H14A 120.1 . . ?
C13A C14A H14A 120.1 . . ?
F1A C15A C14A 119.1(8) . . ?
F1A C15A C16A 117.8(10) . . ?
C14A C15A C16A 123.0(7) . . ?
C17A C16A C15A 117.0(8) . . ?
C17A C16A H16A 121.5 . . ?
C15A C16A H16A 121.5 . . ?
C12A C17A C16A 120.7(6) . . ?
C12A C17A H17A 119.6 . . ?
C16A C17A H17A 119.6 . . ?
C23A C18A C19A 118.0(5) . . ?
C23A C18A C10A 119.6(4) . . ?
C19A C18A C10A 122.3(5) . . ?
C18A C19A C20A 121.5(5) . . ?
C18A C19A H19A 119.3 . . ?
C20A C19A H19A 119.3 . . ?
C21A C20A C19A 118.8(5) . . ?
C21A C20A H20A 120.6 . . ?
C19A C20A H20A 120.6 . . ?
C22A C21A C20A 121.1(5) . . ?
C22A C21A Cl1A 119.5(4) . . ?
C20A C21A Cl1A 119.3(4) . . ?
C21A C22A C23A 119.3(5) . . ?
C21A C22A H22A 120.3 . . ?
C23A C22A H22A 120.3 . . ?
C18A C23A C22A 121.2(5) . . ?
C18A C23A H23A 119.4 . . ?
C22A C23A H23A 119.4 . . ?
C2B N1B C8B 111.8(4) . . ?
C2B N1B H1B 124.1 . . ?
C8B N1B H1B 124.1 . . ?
C11B N2B C12B 133.7(4) . . ?
C11B N2B C3B 96.1(4) . . ?
C12B N2B C3B 130.0(4) . . ?
O2B C2B N1B 126.6(4) . . ?
O2B C2B C3B 125.8(4) . . ?
N1B C2B C3B 107.5(4) . . ?
N2B C3B C9B 118.5(4) . . ?
N2B C3B C2B 117.4(4) . . ?
C9B C3B C2B 102.8(3) . . ?
N2B C3B C10B 87.0(3) . . ?
C9B C3B C10B 118.4(4) . . ?
C2B C3B C10B 113.2(3) . . ?
C9B C4B C5B 119.0(5) . . ?
C9B C4B H4B 120.5 . . ?
C5B C4B H4B 120.5 . . ?
C4B C5B C6B 120.3(5) . . ?
C4B C5B H5B 119.9 . . ?
C6B C5B H5B 119.9 . . ?
C7B C6B C5B 121.1(5) . . ?
C7B C6B H6B 119.5 . . ?
C5B C6B H6B 119.5 . . ?
C8B C7B C6B 118.0(5) . . ?
C8B C7B H7B 121.0 . . ?
C6B C7B H7B 121.0 . . ?
C7B C8B C9B 120.9(5) . . ?
C7B C8B N1B 129.2(4) . . ?
C9B C8B N1B 109.9(4) . . ?
C4B C9B C8B 120.7(4) . . ?
C4B C9B C3B 131.5(4) . . ?
C8B C9B C3B 107.8(4) . . ?
C18B C10B C11B 117.3(4) . . ?
C18B C10B C3B 118.8(4) . . ?
C11B C10B C3B 84.4(3) . . ?
C18B C10B H10B 111.3 . . ?
C11B C10B H10B 111.3 . . ?
C3B C10B H10B 111.3 . . ?
O1B C11B N2B 132.1(5) . . ?
O1B C11B C10B 135.6(5) . . ?
N2B C11B C10B 92.2(3) . . ?
C17B C12B C13B 119.5(5) . . ?
C17B C12B N2B 120.4(4) . . ?
C13B C12B N2B 120.2(5) . . ?
C14B C13B C12B 120.2(6) . . ?
C14B C13B H13B 119.9 . . ?
C12B C13B H13B 119.9 . . ?
C15B C14B C13B 118.7(6) . . ?
C15B C14B H14B 120.7 . . ?
C13B C14B H14B 120.7 . . ?
F1B C15B C16B 118.5(7) . . ?
F1B C15B C14B 119.1(6) . . ?
C16B C15B C14B 122.4(6) . . ?
C15B C16B C17B 119.0(6) . . ?
C15B C16B H16B 120.5 . . ?
C17B C16B H16B 120.5 . . ?
C16B C17B C12B 120.3(5) . . ?
C16B C17B H17B 119.8 . . ?
C12B C17B H17B 119.8 . . ?
C19B C18B C23B 118.4(5) . . ?
C19B C18B C10B 121.1(4) . . ?
C23B C18B C10B 120.4(4) . . ?
C18B C19B C20B 121.1(5) . . ?
C18B C19B H19B 119.5 . . ?
C20B C19B H19B 119.5 . . ?
C21B C20B C19B 118.6(5) . . ?
C21B C20B H20B 120.7 . . ?
C19B C20B H20B 120.7 . . ?
C20B C21B C22B 122.0(5) . . ?
C20B C21B Cl1B 117.7(4) . . ?
C22B C21B Cl1B 120.3(5) . . ?
C21B C22B C23B 119.0(6) . . ?
C21B C22B H22B 120.5 . . ?
C23B C22B H22B 120.5 . . ?
C22B C23B C18B 121.0(5) . . ?
C22B C23B H23B 119.5 . . ?
C18B C23B H23B 119.5 . . ?

loop_
_geom_bond_atom_site_label_1
_geom_bond_atom_site_label_2
_geom_bond_distance
_geom_bond_site_symmetry_2
_geom_bond_publ_flag
Cl1A C21A 1.739(5) . ?
O1A C11A 1.197(7) . ?
O2A C2A 1.214(6) . ?
N1A C2A 1.356(7) . ?
N1A C8A 1.404(7) . ?
N1A H1A 0.8600 . ?
N2A C11A 1.377(7) . ?
N2A C12A 1.408(8) . ?
N2A C3A 1.457(6) . ?
F1A C15A 1.354(10) . ?
C2A C3A 1.540(6) . ?
C3A C9A 1.489(7) . ?
C3A C10A 1.609(7) . ?
C4A C9A 1.375(7) . ?
C4A C5A 1.386(8) . ?
C4A H4A 0.9300 . ?
C5A C6A 1.381(10) . ?
C5A H5A 0.9300 . ?
C6A C7A 1.391(9) . ?
C6A H6A 0.9300 . ?
C7A C8A 1.370(7) . ?
C7A H7A 0.9300 . ?
C8A C9A 1.392(7) . ?
C10A C18A 1.494(7) . ?
C10A C11A 1.527(8) . ?
C10A H10A 0.9800 . ?
C12A C17A 1.385(10) . ?
C12A C13A 1.387(8) . ?
C13A C14A 1.381(13) . ?
C13A H13A 0.9300 . ?
C14A C15A 1.354(16) . ?
C14A H14A 0.9300 . ?
C15A C16A 1.389(13) . ?
C16A C17A 1.386(10) . ?
C16A H16A 0.9300 . ?
C17A H17A 0.9300 . ?
C18A C23A 1.383(8) . ?
C18A C19A 1.384(7) . ?
C19A C20A 1.389(8) . ?
C19A H19A 0.9300 . ?
C20A C21A 1.374(8) . ?
C20A H20A 0.9300 . ?
C21A C22A 1.370(9) . ?
C22A C23A 1.386(10) . ?
C22A H22A 0.9300 . ?
C23A H23A 0.9300 . ?
Cl1B C21B 1.745(6) . ?
O1B C11B 1.193(6) . ?
O2B C2B 1.221(6) . ?
F1B C15B 1.359(8) . ?
N1B C2B 1.352(6) . ?
N1B C8B 1.399(7) . ?
N1B H1B 0.8600 . ?
N2B C11B 1.374(6) . ?
N2B C12B 1.407(7) . ?
N2B C3B 1.455(6) . ?
C2B C3B 1.533(6) . ?
C3B C9B 1.504(7) . ?
C3B C10B 1.595(6) . ?
C4B C9B 1.374(7) . ?
C4B C5B 1.380(8) . ?
C4B H4B 0.9300 . ?
C5B C6B 1.390(10) . ?
C5B H5B 0.9300 . ?
C6B C7B 1.386(10) . ?
C6B H6B 0.9300 . ?
C7B C8B 1.382(7) . ?
C7B H7B 0.9300 . ?
C8B C9B 1.389(7) . ?
C10B C18B 1.497(7) . ?
C10B C11B 1.537(7) . ?
C10B H10B 0.9800 . ?
C12B C17B 1.384(8) . ?
C12B C13B 1.396(7) . ?
C13B C14B 1.382(9) . ?
C13B H13B 0.9300 . ?
C14B C15B 1.373(12) . ?
C14B H14B 0.9300 . ?
C15B C16B 1.367(11) . ?
C16B C17B 1.381(9) . ?
C16B H16B 0.9300 . ?
C17B H17B 0.9300 . ?
C18B C19B 1.384(7) . ?
C18B C23B 1.387(8) . ?
C19B C20B 1.388(7) . ?
C19B H19B 0.9300 . ?
C20B C21B 1.365(9) . ?
C20B H20B 0.9300 . ?
C21B C22B 1.369(9) . ?
C22B C23B 1.377(10) . ?
C22B H22B 0.9300 . ?
C23B H23B 0.9300 . ?
